data_4080503
loop_
_publ_author_name
'Addy, David A.'
'Bates, Joshua I.'
'Kelly, Michael J.'
'Riddlestone, Ian M.'
'Aldridge, Simon'

_publ_section_title
;
 Aminoborane \s Complexes: Significance of Hydride Co-ligands in Dynamic
 Processes and Dehydrogenative Borylene Formation
;
_journal_issue 6
_journal_name_full Organometallics
_journal_page_first 1583
_journal_paper_doi 10.1021/om400040q
_journal_volume 32
_journal_year 2013
_chemical_formula_moiety 'C79 H63 B2 F24 N1 P2 Ru1'
_chemical_formula_sum 'C79 H63 B2 F24 N P2 Ru'
_chemical_formula_weight 1666.97
_space_group_IT_number 14
_symmetry_cell_setting monoclinic
_symmetry_space_group_name_Hall '-P 2yn'
_symmetry_space_group_name_H-M 'P 1 21/n 1'
_atom_sites_solution_hydrogens difmap
_atom_sites_solution_primary other
_cell_angle_alpha 90
_cell_angle_beta 94.1089(6)
_cell_angle_gamma 90
_cell_formula_units_Z 4
_cell_length_a 20.0982(2)
_cell_length_b 16.8675(2)
_cell_length_c 22.0476(3)
_cell_measurement_reflns_used 15854
_cell_measurement_temperature 150
_cell_measurement_theta_max 27
_cell_measurement_theta_min 5
_cell_volume 7455.07(15)
_computing_cell_refinement 'DENZO/SCALEPACK (Otwinowski & Minor, 1997)'
_computing_data_collection 'COLLECT (Nonius, 2001).'
_computing_data_reduction 'DENZO/SCALEPACK (Otwinowski & Minor, 1997)'
_computing_molecular_graphics 'CAMERON (Watkin et al., 1996)'
_computing_publication_material 'CRYSTALS (Betteridge et al., 2003)'
_computing_structure_refinement 'CRYSTALS (Betteridge et al., 2003)'
_computing_structure_solution 'Superflip (Palatinus & Chapuis, 2007)'
_diffrn_ambient_temperature 150
_diffrn_measured_fraction_theta_full 0.991
_diffrn_measured_fraction_theta_max 0.989
_diffrn_measurement_device Area
_diffrn_measurement_device_type 'Nonius KappaCCD'
_diffrn_measurement_method \w
_diffrn_radiation_monochromator graphite
_diffrn_radiation_type 'Mo K\a'
_diffrn_radiation_wavelength 0.71073
_diffrn_reflns_av_R_equivalents 0.032
_diffrn_reflns_limit_h_max 25
_diffrn_reflns_limit_h_min -25
_diffrn_reflns_limit_k_max 21
_diffrn_reflns_limit_k_min -21
_diffrn_reflns_limit_l_max 28
_diffrn_reflns_limit_l_min -28
_diffrn_reflns_number 29276
_diffrn_reflns_theta_full 25.210
_diffrn_reflns_theta_max 27.108
_diffrn_reflns_theta_min 5.103
_diffrn_standards_number 0
_exptl_absorpt_coefficient_mu 0.358
_exptl_absorpt_correction_T_max 0.96
_exptl_absorpt_correction_T_min 0.67
_exptl_absorpt_correction_type multi-scan
_exptl_absorpt_process_details 'DENZO/SCALEPACK (Otwinowski & Minor, 1997)'
_exptl_crystal_colour yellow
_exptl_crystal_density_diffrn 1.485
_exptl_crystal_density_method 'not measured'
_exptl_crystal_description block
_exptl_crystal_F_000 3376.000
_exptl_crystal_size_max 0.100
_exptl_crystal_size_mid 0.100
_exptl_crystal_size_min 0.100
_refine_diff_density_max 1.64
_refine_diff_density_min -1.50
_refine_ls_extinction_method None
_refine_ls_goodness_of_fit_ref 0.9100
_refine_ls_hydrogen_treatment mixed
_refine_ls_matrix_type full
_refine_ls_number_parameters 1123
_refine_ls_number_reflns 16296
_refine_ls_number_restraints 810
_refine_ls_R_factor_all 0.0722
_refine_ls_R_factor_gt 0.0536
_refine_ls_shift/su_max 0.0402752
_refine_ls_shift/su_mean 0.0002285
_refine_ls_structure_factor_coef Fsqd
_refine_ls_weighting_details
;
 Method, part 1, Chebychev polynomial, (Watkin, 1994, Prince, 1982) 
 [weight] = 1.0/[A~0~*T~0~(x)+A~1~*T~1~(x) ... +A~n-1~]*T~n-1~(x)] 
 where A~i~ are the Chebychev coefficients listed below and x= Fcalc/Fmax 
 Method = Robust Weighting (Prince, 1982) 
 W = [weight] * [1-(deltaF/6*sigmaF)^2^]^2^ 
 A~i~ are: 
 16.8 23.8 10.7 2.51 
;
_refine_ls_weighting_scheme calc
_refine_ls_wR_factor_all 0.1300
_refine_ls_wR_factor_gt 0.1129
_refine_ls_wR_factor_ref 0.1300
_reflns_limit_h_max 25
_reflns_limit_h_min -25
_reflns_limit_k_max 21
_reflns_limit_k_min 0
_reflns_limit_l_max 28
_reflns_limit_l_min 0
_reflns_number_gt 12832
_reflns_number_total 16296
_reflns_threshold_expression I>2.0\s(I)
_oxford_diffrn_Wilson_B_factor 1.98
_oxford_diffrn_Wilson_scale 40.65
_oxford_refine_ls_r_factor_ref 0.0722
_oxford_refine_ls_scale 0.17543(6)
_oxford_reflns_number_all 16296
_oxford_reflns_threshold_expression_ref I>-3.0\s(I)
_cod_data_source_file om400040q_si_002.cif
_cod_data_source_block 4b
_cod_depositor_comments
;
The following automatic conversions were performed:

'_atom_sites_solution_primary' value 'Other' changed to 'other'
according to /home/saulius/struct/CIF-dictionaries/cif_core.dic
dictionary named 'cif_core.dic' version 2.4.2 from 2011-04-26.

Automatic conversion script
Id: cif_fix_values 1891 2012-01-12 08:04:46Z andrius 
;
_cod_original_sg_symbol_Hall '-P 2yn '
_cod_original_sg_symbol_H-M 'P 21/n '
_cod_original_formula_sum 'C79 H63 B2 F24 N1 P2 Ru1'
_cod_database_code 4080503

loop_
_symmetry_equiv_pos_as_xyz
x,y,z
-x,-y,-z
x+1/2,-y+1/2,z+1/2
-x+1/2,y+1/2,-z+1/2

loop_
_atom_site_label
_atom_site_type_symbol
_atom_site_fract_x
_atom_site_fract_y
_atom_site_fract_z
_atom_site_U_iso_or_equiv
_atom_site_occupancy
_atom_site_adp_type
_atom_site_refinement_flags_posn
_atom_site_disorder_assembly
_atom_site_disorder_group
C240 C -0.07936(10) 0.74466(18) 0.78717(12) 0.0450 1.0000 Uani D . .
F241 F -0.1092(5) 0.8148(4) 0.7739(4) 0.0548 0.2774 Uani D 2 1
F242 F -0.0838(6) 0.7346(5) 0.8468(3) 0.0525 0.2774 Uani D 2 1
F243 F -0.1199(5) 0.6897(5) 0.7603(5) 0.0479 0.2774 Uani D 2 1
F244 F -0.1004(2) 0.8168(2) 0.80211(18) 0.0617 0.7226 Uani D 2 2
F245 F -0.0812(2) 0.7008(2) 0.83832(16) 0.0603 0.7226 Uani D 2 2
F246 F -0.1278(2) 0.7152(2) 0.74850(19) 0.0503 0.7226 Uani D 2 2
C230 C -0.08745(13) 0.78735(16) 0.40514(8) 0.0395 1.0000 Uani D . .
F231 F -0.07442(17) 0.84046(17) 0.36278(12) 0.0602 0.9009 Uani D 1 8
F232 F -0.05961(15) 0.71987(17) 0.38790(12) 0.0545 0.9009 Uani D 1 8
F233 F -0.15283(13) 0.7752(2) 0.39830(14) 0.0707 0.9009 Uani D 1 8
F234 F -0.0409(7) 0.7620(11) 0.3705(7) 0.0451 0.0991 Uani D 1 7
F235 F -0.1270(8) 0.7251(8) 0.4123(8) 0.0438 0.0991 Uani D 1 7
F236 F -0.1238(8) 0.8381(9) 0.3712(7) 0.0455 0.0991 Uani D 1 7
F221 F 0.1516(4) 0.6894(5) 0.8712(3) 0.0641 0.3213 Uani D 1 5
F222 F 0.1904(4) 0.7998(4) 0.8416(4) 0.0774 0.3213 Uani D 1 5
F223 F 0.2190(4) 0.6927(5) 0.8016(4) 0.0627 0.3213 Uani D 1 5
F224 F 0.1582(2) 0.7300(3) 0.88056(17) 0.0790 0.6787 Uani D 1 6
F225 F 0.2111(2) 0.7879(3) 0.8131(2) 0.0837 0.6787 Uani D 1 6
F226 F 0.1998(2) 0.6622(3) 0.8113(2) 0.0680 0.6787 Uani D 1 6
C220 C 0.16782(13) 0.7296(2) 0.82170(12) 0.0592 1.0000 Uani D . .
F211 F 0.2552(3) 0.8477(3) 0.4099(3) 0.0701 0.5991 Uani D 1 3
F212 F 0.2003(3) 0.7407(3) 0.4114(3) 0.0521 0.5991 Uani D 1 3
F213 F 0.2962(2) 0.7483(3) 0.4596(2) 0.0580 0.5991 Uani D 1 3
F214 F 0.2239(3) 0.8461(4) 0.4042(3) 0.0536 0.4009 Uani D 1 4
F215 F 0.2133(4) 0.7222(3) 0.4220(4) 0.0457 0.4009 Uani D 1 4
F216 F 0.3045(3) 0.7802(5) 0.4474(4) 0.0626 0.4009 Uani D 1 4
C210 C 0.23880(14) 0.78912(17) 0.44638(10) 0.0463 1.0000 Uani D . .
F201 F -0.1453(3) 1.0023(4) 0.5490(4) 0.0548 0.3340 Uani D 1 2
F202 F -0.0519(3) 1.0564(4) 0.5411(4) 0.0670 0.3340 Uani D 1 2
F203 F -0.0709(4) 1.0077(4) 0.6232(3) 0.0669 0.3340 Uani D 1 2
F204 F -0.1279(2) 0.9999(2) 0.5971(2) 0.0845 0.6660 Uani D 1 1
F205 F -0.0906(2) 1.0459(2) 0.51929(17) 0.0642 0.6660 Uani D 1 1
F206 F -0.0261(2) 1.0298(2) 0.5987(2) 0.0598 0.6660 Uani D 1 1
C200 C -0.07713(16) 0.99485(12) 0.56404(14) 0.0488 1.0000 Uani D . .
Ru1 Ru 0.087485(12) 0.758516(15) 0.195665(11) 0.0211 1.0000 Uani . . .
P2 P 0.07483(4) 0.87743(5) 0.14160(4) 0.0231 1.0000 Uani . . .
P4 P -0.01071(4) 0.69811(5) 0.15612(4) 0.0229 1.0000 Uani . . .
C6 C -0.08835(16) 0.7525(2) 0.16183(15) 0.0264 1.0000 Uani . . .
C7 C -0.13679(17) 0.7615(2) 0.11338(16) 0.0292 1.0000 Uani . . .
C8 C -0.19457(18) 0.8044(2) 0.12175(18) 0.0364 1.0000 Uani . . .
C9 C -0.20601(18) 0.8362(3) 0.17770(19) 0.0380 1.0000 Uani . . .
C10 C -0.15864(19) 0.8274(3) 0.22607(18) 0.0391 1.0000 Uani . . .
C11 C -0.09996(18) 0.7869(3) 0.21785(17) 0.0368 1.0000 Uani . . .
C12 C -0.01578(17) 0.6573(2) 0.07850(15) 0.0271 1.0000 Uani . . .
C13 C 0.03030(19) 0.6756(2) 0.03655(15) 0.0306 1.0000 Uani . . .
C14 C 0.0245(2) 0.6415(2) -0.02144(17) 0.0393 1.0000 Uani . . .
C15 C -0.0273(2) 0.5909(3) -0.03800(18) 0.0448 1.0000 Uani . . .
C16 C -0.0735(2) 0.5719(3) 0.00368(19) 0.0423 1.0000 Uani . . .
C17 C -0.06744(19) 0.6044(2) 0.06168(17) 0.0343 1.0000 Uani . . .
C18 C -0.02565(18) 0.6063(2) 0.19765(15) 0.0289 1.0000 Uani . . .
C19 C 0.0230(2) 0.5471(2) 0.19724(18) 0.0361 1.0000 Uani . . .
C20 C 0.0141(2) 0.4754(2) 0.2260(2) 0.0447 1.0000 Uani . . .
C21 C -0.0429(3) 0.4613(3) 0.25500(19) 0.0476 1.0000 Uani . . .
C22 C -0.0915(2) 0.5187(3) 0.2555(2) 0.0473 1.0000 Uani . . .
C23 C -0.0836(2) 0.5916(3) 0.22694(18) 0.0405 1.0000 Uani . . .
C25 C 0.07086(19) 0.8064(2) 0.28745(15) 0.0314 1.0000 Uani . . .
C26 C 0.06417(19) 0.7228(2) 0.28947(15) 0.0307 1.0000 Uani . . .
C28 C 0.12551(19) 0.6880(2) 0.27676(15) 0.0321 1.0000 Uani . . .
C30 C 0.17114(18) 0.7502(2) 0.26742(15) 0.0336 1.0000 Uani . . .
C31 C 0.13786(19) 0.8230(2) 0.27426(15) 0.0319 1.0000 Uani . . .
C32 C 0.14954(18) 0.9409(2) 0.14441(16) 0.0314 1.0000 Uani . . .
C33 C 0.21299(17) 0.9138(2) 0.16197(16) 0.0304 1.0000 Uani . . .
C34 C 0.26817(19) 0.9632(2) 0.15796(18) 0.0374 1.0000 Uani . . .
C35 C 0.2604(2) 1.0396(3) 0.1371(2) 0.0428 1.0000 Uani . . .
C36 C 0.1972(2) 1.0678(3) 0.1206(3) 0.0571 1.0000 Uani . . .
C37 C 0.1420(2) 1.0192(3) 0.1243(2) 0.0512 1.0000 Uani . . .
C38 C 0.01591(19) 0.9459(2) 0.17471(17) 0.0330 1.0000 Uani . . .
C39 C -0.0501(2) 0.9550(3) 0.1540(3) 0.0688 1.0000 Uani . . .
C40 C -0.0922(3) 1.0054(3) 0.1843(4) 0.0909 1.0000 Uani . . .
C41 C -0.0675(4) 1.0473(3) 0.2345(3) 0.0918 1.0000 Uani . . .
C42 C -0.0027(5) 1.0391(4) 0.2539(3) 0.1026 1.0000 Uani . . .
C43 C 0.0388(3) 0.9891(3) 0.2249(2) 0.0659 1.0000 Uani . . .
C44 C 0.05278(19) 0.8777(2) 0.05910(15) 0.0295 1.0000 Uani . . .
C45 C -0.0101(2) 0.8562(2) 0.03533(18) 0.0408 1.0000 Uani . . .
C46 C -0.0259(3) 0.8540(3) -0.0270(2) 0.0506 1.0000 Uani . . .
C47 C 0.0211(3) 0.8722(3) -0.06605(19) 0.0572 1.0000 Uani . . .
C48 C 0.0846(3) 0.8908(4) -0.0435(2) 0.0707 1.0000 Uani . . .
C49 C 0.1007(2) 0.8943(3) 0.01876(19) 0.0519 1.0000 Uani . . .
B50 B 0.16519(19) 0.7299(3) 0.12379(18) 0.0287 1.0000 Uani . . .
N51 N 0.21429(15) 0.67232(19) 0.12285(14) 0.0306 1.0000 Uani . . .
C52 C 0.26670(18) 0.6777(3) 0.07809(17) 0.0358 1.0000 Uani . . .
C53 C 0.3098(2) 0.7510(3) 0.0889(2) 0.0491 1.0000 Uani . . .
C54 C 0.2353(2) 0.6736(4) 0.0131(2) 0.0550 1.0000 Uani . . .
C55 C 0.2152(2) 0.5990(2) 0.15975(19) 0.0381 1.0000 Uani . . .
C56 C 0.2796(2) 0.5898(3) 0.1998(2) 0.0558 1.0000 Uani . . .
C57 C 0.1989(3) 0.5263(3) 0.1209(3) 0.0616 1.0000 Uani . . .
F58 F -0.05758(13) 0.40770(15) 0.55739(13) 0.0520 1.0000 Uani . . .
C59 C -0.05765(19) 0.4775(2) 0.58588(17) 0.0335 1.0000 Uani . . .
F60 F -0.11077(11) 0.51739(15) 0.56192(11) 0.0446 1.0000 Uani . . .
F61 F -0.07130(13) 0.46183(17) 0.64367(11) 0.0519 1.0000 Uani . . .
C62 C 0.00620(17) 0.5222(2) 0.58327(15) 0.0266 1.0000 Uani . . .
C63 C 0.00577(17) 0.6048(2) 0.58737(15) 0.0264 1.0000 Uani . . .
C64 C 0.06489(17) 0.6496(2) 0.58953(14) 0.0247 1.0000 Uani . . .
C65 C 0.12378(17) 0.6060(2) 0.58714(15) 0.0276 1.0000 Uani . . .
C66 C 0.12437(18) 0.5237(2) 0.58168(17) 0.0303 1.0000 Uani . . .
C67 C 0.06553(18) 0.4808(2) 0.57997(17) 0.0311 1.0000 Uani . . .
C68 C 0.1896(2) 0.4814(2) 0.5791(2) 0.0448 1.0000 Uani . . .
F69 F 0.23143(15) 0.51931(19) 0.54519(19) 0.0823 1.0000 Uani . . .
F70 F 0.18366(15) 0.40939(17) 0.55571(19) 0.0791 1.0000 Uani . . .
F71 F 0.22173(16) 0.4743(2) 0.63325(17) 0.0868 1.0000 Uani . . .
B72 B 0.06379(18) 0.7454(2) 0.60230(16) 0.0232 1.0000 Uani . . .
C73 C 0.13055(16) 0.7906(2) 0.58119(15) 0.0256 1.0000 Uani . . .
C74 C 0.15725(17) 0.7711(2) 0.52566(15) 0.0265 1.0000 Uani . . .
C75 C 0.21000(18) 0.8134(2) 0.50371(16) 0.0296 1.0000 Uani . . .
C76 C 0.23759(18) 0.8775(2) 0.53582(17) 0.0314 1.0000 Uani . . .
C77 C 0.21149(18) 0.8989(2) 0.58972(17) 0.0309 1.0000 Uani . . .
C78 C 0.15901(17) 0.8556(2) 0.61179(16) 0.0274 1.0000 Uani . . .
C79 C 0.2381(2) 0.9688(2) 0.6249(2) 0.0396 1.0000 Uani . . .
F80 F 0.29320(18) 0.9987(2) 0.6052(2) 0.0954 1.0000 Uani . . .
F81 F 0.19507(16) 1.02652(18) 0.62718(18) 0.0826 1.0000 Uani . . .
F82 F 0.2545(2) 0.9517(2) 0.68312(16) 0.0895 1.0000 Uani . . .
C87 C 0.05637(16) 0.75019(19) 0.67605(14) 0.0243 1.0000 Uani . . .
C88 C -0.00574(17) 0.7506(2) 0.70108(15) 0.0279 1.0000 Uani . . .
C89 C -0.01224(18) 0.7435(2) 0.76333(16) 0.0309 1.0000 Uani . . .
C90 C 0.0438(2) 0.7372(2) 0.80370(16) 0.0349 1.0000 Uani . . .
C91 C 0.10589(19) 0.7372(2) 0.78047(16) 0.0327 1.0000 Uani . . .
C92 C 0.11229(17) 0.7432(2) 0.71794(15) 0.0279 1.0000 Uani . . .
C101 C 0.00399(16) 0.7920(2) 0.56286(14) 0.0238 1.0000 Uani . . .
C102 C -0.01696(17) 0.8670(2) 0.58064(15) 0.0270 1.0000 Uani . . .
C103 C -0.06018(18) 0.9139(2) 0.54393(16) 0.0291 1.0000 Uani . . .
C104 C -0.08410(17) 0.8877(2) 0.48688(16) 0.0286 1.0000 Uani . . .
C105 C -0.06423(17) 0.8137(2) 0.46781(15) 0.0272 1.0000 Uani . . .
C106 C -0.02134(16) 0.7665(2) 0.50501(14) 0.0247 1.0000 Uani . . .
H71 H -0.1292 0.7383 0.0746 0.0350 1.0000 Uiso R . .
H81 H -0.2273 0.8109 0.0880 0.0429 1.0000 Uiso R . .
H91 H -0.2464 0.8643 0.1831 0.0464 1.0000 Uiso R . .
H101 H -0.1659 0.8497 0.2653 0.0475 1.0000 Uiso R . .
H111 H -0.0673 0.7811 0.2509 0.0451 1.0000 Uiso R . .
H131 H 0.0656 0.7122 0.0472 0.0384 1.0000 Uiso R . .
H141 H 0.0576 0.6536 -0.0497 0.0483 1.0000 Uiso R . .
H151 H -0.0313 0.5691 -0.0778 0.0542 1.0000 Uiso R . .
H161 H -0.1091 0.5364 -0.0074 0.0512 1.0000 Uiso R . .
H171 H -0.0990 0.5909 0.0909 0.0413 1.0000 Uiso R . .
H191 H 0.0624 0.5567 0.1762 0.0445 1.0000 Uiso R . .
H201 H 0.0474 0.4350 0.2256 0.0536 1.0000 Uiso R . .
H211 H -0.0491 0.4118 0.2753 0.0563 1.0000 Uiso R . .
H221 H -0.1320 0.5091 0.2750 0.0573 1.0000 Uiso R . .
H231 H -0.1175 0.6313 0.2276 0.0494 1.0000 Uiso R . .
H251 H 0.0357 0.8462 0.2956 0.0396 1.0000 Uiso R . .
H261 H 0.0230 0.6935 0.2987 0.0379 1.0000 Uiso R . .
H281 H 0.1351 0.6308 0.2758 0.0393 1.0000 Uiso R . .
H301 H 0.2187 0.7439 0.2596 0.0401 1.0000 Uiso R . .
H311 H 0.1582 0.8767 0.2714 0.0383 1.0000 Uiso R . .
H331 H 0.2190 0.8606 0.1763 0.0373 1.0000 Uiso R . .
H341 H 0.3119 0.9439 0.1701 0.0454 1.0000 Uiso R . .
H351 H 0.2992 1.0731 0.1342 0.0512 1.0000 Uiso R . .
H361 H 0.1912 1.1210 0.1068 0.0694 1.0000 Uiso R . .
H371 H 0.0982 1.0392 0.1128 0.0614 1.0000 Uiso R . .
H391 H -0.0676 0.9264 0.1183 0.0826 1.0000 Uiso R . .
H401 H -0.1386 1.0105 0.1693 0.1063 1.0000 Uiso R . .
H411 H -0.0958 1.0808 0.2553 0.1105 1.0000 Uiso R . .
H421 H 0.0152 1.0693 0.2881 0.1223 1.0000 Uiso R . .
H431 H 0.0853 0.9842 0.2398 0.0797 1.0000 Uiso R . .
H451 H -0.0434 0.8423 0.0633 0.0516 1.0000 Uiso R . .
H461 H -0.0709 0.8397 -0.0421 0.0624 1.0000 Uiso R . .
H471 H 0.0101 0.8723 -0.1088 0.0681 1.0000 Uiso R . .
H481 H 0.1183 0.9016 -0.0708 0.0825 1.0000 Uiso R . .
H491 H 0.1453 0.9084 0.0341 0.0643 1.0000 Uiso R . .
H521 H 0.2966 0.6306 0.0842 0.0431 1.0000 Uiso R . .
H532 H 0.3463 0.7507 0.0625 0.0718 1.0000 Uiso R . .
H531 H 0.2831 0.7981 0.0801 0.0723 1.0000 Uiso R . .
H533 H 0.3274 0.7529 0.1313 0.0720 1.0000 Uiso R . .
H543 H 0.2695 0.6687 -0.0151 0.0828 1.0000 Uiso R . .
H542 H 0.2093 0.7216 0.0037 0.0828 1.0000 Uiso R . .
H541 H 0.2051 0.6278 0.0087 0.0832 1.0000 Uiso R . .
H551 H 0.1781 0.6056 0.1871 0.0459 1.0000 Uiso R . .
H562 H 0.2769 0.5435 0.2259 0.0861 1.0000 Uiso R . .
H561 H 0.2870 0.6375 0.2259 0.0861 1.0000 Uiso R . .
H563 H 0.3179 0.5852 0.1753 0.0860 1.0000 Uiso R . .
H571 H 0.1971 0.4793 0.1462 0.0931 1.0000 Uiso R . .
H573 H 0.2319 0.5192 0.0912 0.0929 1.0000 Uiso R . .
H572 H 0.1551 0.5330 0.0989 0.0931 1.0000 Uiso R . .
H631 H -0.0354 0.6312 0.5894 0.0323 1.0000 Uiso R . .
H651 H 0.1654 0.6340 0.5898 0.0330 1.0000 Uiso R . .
H671 H 0.0655 0.4246 0.5765 0.0370 1.0000 Uiso R . .
H741 H 0.1391 0.7278 0.5018 0.0322 1.0000 Uiso R . .
H761 H 0.2739 0.9065 0.5207 0.0384 1.0000 Uiso R . .
H781 H 0.1422 0.8715 0.6492 0.0332 1.0000 Uiso R . .
H881 H -0.0458 0.7555 0.6752 0.0333 1.0000 Uiso R . .
H901 H 0.0390 0.7329 0.8462 0.0421 1.0000 Uiso R . .
H921 H 0.1560 0.7423 0.7033 0.0344 1.0000 Uiso R . .
H1021 H 0.0004 0.8875 0.6190 0.0335 1.0000 Uiso R . .
H1041 H -0.1130 0.9197 0.4612 0.0352 1.0000 Uiso R . .
H1061 H -0.0081 0.7163 0.4904 0.0297 1.0000 Uiso R . .
H501 H 0.168(2) 0.777(3) 0.091(2) 0.0434 1.0000 Uiso . . .
H28 H 0.115(2) 0.698(3) 0.141(2) 0.0504 1.0000 Uiso . . .

loop_
_atom_site_aniso_label
_atom_site_aniso_U_11
_atom_site_aniso_U_22
_atom_site_aniso_U_33
_atom_site_aniso_U_23
_atom_site_aniso_U_13
_atom_site_aniso_U_12
C240 0.0426(17) 0.058(2) 0.0351(16) 0.0010(15) 0.0093(14) 0.0117(16)
F241 0.052(4) 0.063(4) 0.052(5) -0.001(4) 0.025(4) 0.023(4)
F242 0.049(4) 0.080(5) 0.030(3) -0.009(4) 0.015(3) 0.014(4)
F243 0.037(4) 0.060(5) 0.048(5) 0.007(4) 0.007(4) 0.008(4)
F244 0.058(2) 0.064(2) 0.066(3) -0.018(2) 0.022(2) 0.0173(19)
F245 0.059(2) 0.082(3) 0.043(2) 0.020(2) 0.0241(19) 0.022(2)
F246 0.038(2) 0.073(3) 0.041(2) 0.003(2) 0.0058(15) -0.004(2)
C230 0.0392(17) 0.0520(19) 0.0268(16) -0.0030(14) -0.0019(14) 0.0037(15)
F231 0.091(2) 0.0628(19) 0.0255(13) 0.0049(12) -0.0017(14) -0.0078(17)
F232 0.078(2) 0.0536(17) 0.0299(13) -0.0111(12) -0.0113(13) 0.0210(15)
F233 0.0341(14) 0.126(3) 0.0508(17) -0.0300(19) -0.0049(13) -0.0048(17)
F234 0.040(5) 0.060(6) 0.034(5) -0.007(5) 0.000(5) 0.006(5)
F235 0.046(6) 0.055(5) 0.029(5) -0.004(5) -0.009(5) -0.005(5)
F236 0.048(6) 0.054(6) 0.032(5) -0.002(5) -0.011(5) 0.006(5)
F221 0.048(4) 0.107(5) 0.035(4) 0.011(4) -0.018(3) -0.002(4)
F222 0.066(5) 0.104(5) 0.058(5) -0.012(4) -0.025(4) -0.008(4)
F223 0.033(4) 0.118(6) 0.036(4) 0.002(4) -0.001(3) 0.009(4)
F224 0.061(3) 0.148(4) 0.0254(18) -0.016(3) -0.0153(18) 0.017(3)
F225 0.064(3) 0.113(4) 0.068(3) 0.011(3) -0.034(2) -0.027(3)
F226 0.040(2) 0.091(3) 0.071(3) 0.012(3) -0.012(2) 0.022(2)
C220 0.0434(19) 0.096(3) 0.0357(17) 0.0012(19) -0.0116(15) 0.0041(18)
F211 0.095(4) 0.053(3) 0.070(3) 0.009(2) 0.056(3) -0.011(3)
F212 0.058(3) 0.069(3) 0.029(2) -0.003(2) 0.001(2) -0.005(3)
F213 0.052(3) 0.073(3) 0.051(3) -0.007(3) 0.018(2) 0.015(2)
F214 0.071(4) 0.055(4) 0.038(3) 0.007(3) 0.022(3) -0.002(3)
F215 0.063(4) 0.035(3) 0.042(4) 0.000(3) 0.023(3) 0.003(3)
F216 0.043(3) 0.094(5) 0.054(4) -0.005(4) 0.024(3) -0.009(4)
C210 0.0515(18) 0.0499(19) 0.0396(17) 0.0033(14) 0.0169(15) -0.0042(16)
F201 0.062(4) 0.036(3) 0.066(4) -0.020(3) 0.004(4) 0.015(3)
F202 0.075(4) 0.036(3) 0.096(5) -0.001(4) 0.049(4) -0.007(4)
F203 0.096(5) 0.051(4) 0.052(3) -0.012(3) -0.003(4) 0.045(4)
F204 0.095(3) 0.040(2) 0.130(4) -0.028(3) 0.090(3) -0.017(2)
F205 0.102(3) 0.0292(19) 0.058(2) 0.0027(17) -0.015(2) 0.017(2)
F206 0.069(3) 0.0305(19) 0.078(3) -0.0119(19) -0.006(2) 0.0012(18)
C200 0.063(2) 0.0292(16) 0.0555(19) -0.0024(15) 0.0150(17) 0.0082(15)
Ru1 0.02004(12) 0.02361(13) 0.01942(12) -0.00085(10) 0.00055(9) 0.00104(10)
P2 0.0223(4) 0.0233(4) 0.0235(4) -0.0005(3) 0.0009(3) 0.0008(3)
P4 0.0218(4) 0.0251(4) 0.0218(4) -0.0007(3) 0.0004(3) -0.0003(3)
C6 0.0221(15) 0.0296(17) 0.0273(16) -0.0004(13) 0.0007(12) 0.0011(13)
C7 0.0241(16) 0.0338(18) 0.0290(17) -0.0040(14) -0.0030(13) 0.0011(14)
C8 0.0237(17) 0.043(2) 0.042(2) -0.0064(17) -0.0052(15) 0.0039(15)
C9 0.0236(17) 0.046(2) 0.044(2) -0.0064(18) 0.0033(15) 0.0067(16)
C10 0.0311(19) 0.054(2) 0.0319(19) -0.0069(17) 0.0040(15) 0.0091(17)
C11 0.0274(18) 0.053(2) 0.0291(18) -0.0048(17) -0.0013(14) 0.0111(17)
C12 0.0308(17) 0.0238(16) 0.0262(16) -0.0022(13) -0.0027(13) 0.0047(13)
C13 0.0356(19) 0.0312(18) 0.0245(16) -0.0004(14) -0.0008(14) 0.0052(15)
C14 0.049(2) 0.042(2) 0.0268(18) -0.0011(16) 0.0035(16) 0.0095(18)
C15 0.057(3) 0.046(2) 0.0295(19) -0.0119(17) -0.0073(18) 0.011(2)
C16 0.045(2) 0.039(2) 0.042(2) -0.0143(18) -0.0103(18) 0.0004(18)
C17 0.0335(19) 0.0351(19) 0.0336(19) -0.0064(15) -0.0017(15) 0.0003(15)
C18 0.0305(17) 0.0290(17) 0.0264(16) 0.0006(13) -0.0034(13) -0.0063(14)
C19 0.039(2) 0.0281(18) 0.041(2) 0.0007(15) 0.0023(16) -0.0018(15)
C20 0.060(3) 0.0270(19) 0.045(2) 0.0030(17) -0.009(2) -0.0019(18)
C21 0.069(3) 0.034(2) 0.038(2) 0.0109(17) -0.009(2) -0.020(2)
C22 0.050(3) 0.052(3) 0.040(2) 0.0102(19) 0.0028(19) -0.020(2)
C23 0.037(2) 0.048(2) 0.037(2) 0.0088(18) 0.0025(16) -0.0067(18)
C25 0.0379(19) 0.0380(19) 0.0188(15) -0.0041(14) 0.0049(13) 0.0020(15)
C26 0.0353(19) 0.0383(19) 0.0182(15) 0.0037(13) 0.0007(13) -0.0019(15)
C28 0.038(2) 0.0345(19) 0.0222(16) 0.0058(14) -0.0056(14) 0.0059(15)
C30 0.0277(17) 0.048(2) 0.0238(16) 0.0022(15) -0.0076(13) 0.0015(16)
C31 0.0368(19) 0.0368(19) 0.0213(16) -0.0036(14) -0.0042(14) -0.0060(15)
C32 0.0282(17) 0.0344(19) 0.0311(18) 0.0057(15) -0.0008(14) -0.0052(14)
C33 0.0285(17) 0.0332(18) 0.0293(17) 0.0000(14) 0.0002(14) -0.0021(14)
C34 0.0285(18) 0.042(2) 0.042(2) -0.0046(17) 0.0033(15) -0.0058(16)
C35 0.035(2) 0.042(2) 0.052(2) -0.0009(19) 0.0072(18) -0.0120(17)
C36 0.042(2) 0.042(2) 0.087(4) 0.023(2) 0.001(2) -0.009(2)
C37 0.031(2) 0.040(2) 0.081(3) 0.025(2) -0.004(2) -0.0048(17)
C38 0.041(2) 0.0236(16) 0.0368(19) 0.0021(14) 0.0160(16) 0.0014(14)
C39 0.032(2) 0.040(2) 0.137(5) -0.030(3) 0.017(3) 0.0001(19)
C40 0.050(3) 0.042(3) 0.188(8) -0.004(4) 0.063(4) 0.009(2)
C41 0.154(7) 0.040(3) 0.092(5) 0.017(3) 0.083(5) 0.040(4)
C42 0.195(9) 0.071(4) 0.042(3) -0.011(3) 0.012(4) 0.078(5)
C43 0.105(4) 0.056(3) 0.035(2) -0.015(2) -0.007(3) 0.037(3)
C44 0.0379(19) 0.0250(16) 0.0252(16) -0.0012(13) 0.0001(14) 0.0074(14)
C45 0.049(2) 0.037(2) 0.035(2) 0.0064(16) -0.0105(17) -0.0081(18)
C46 0.067(3) 0.042(2) 0.039(2) 0.0044(18) -0.021(2) -0.001(2)
C47 0.082(4) 0.065(3) 0.0234(19) -0.0048(19) -0.007(2) 0.033(3)
C48 0.064(3) 0.122(5) 0.027(2) 0.004(3) 0.009(2) 0.037(3)
C49 0.039(2) 0.087(4) 0.029(2) 0.006(2) 0.0042(17) 0.018(2)
B50 0.0227(17) 0.039(2) 0.0247(18) -0.0039(16) 0.0026(14) 0.0023(15)
N51 0.0262(14) 0.0354(16) 0.0302(15) -0.0034(12) 0.0028(12) 0.0028(12)
C52 0.0268(18) 0.047(2) 0.0343(19) -0.0053(17) 0.0081(15) 0.0068(16)
C53 0.031(2) 0.062(3) 0.056(3) -0.008(2) 0.0164(18) 0.000(2)
C54 0.043(2) 0.087(4) 0.036(2) -0.011(2) 0.0090(18) 0.007(2)
C55 0.039(2) 0.0307(19) 0.046(2) -0.0004(16) 0.0117(17) 0.0086(16)
C56 0.048(3) 0.065(3) 0.054(3) 0.011(2) 0.004(2) 0.024(2)
C57 0.065(3) 0.038(2) 0.085(4) -0.016(2) 0.028(3) -0.001(2)
F58 0.0478(14) 0.0382(13) 0.0708(18) -0.0199(12) 0.0095(13) -0.0153(11)
C59 0.037(2) 0.0333(19) 0.0312(18) -0.0023(15) 0.0068(15) -0.0064(15)
F60 0.0308(12) 0.0489(14) 0.0536(14) 0.0030(11) -0.0010(10) -0.0089(10)
F61 0.0506(15) 0.0711(18) 0.0347(12) 0.0072(12) 0.0076(11) -0.0262(13)
C62 0.0290(17) 0.0280(17) 0.0231(15) -0.0015(13) 0.0025(13) -0.0045(13)
C63 0.0275(16) 0.0292(17) 0.0227(15) -0.0027(13) 0.0040(12) 0.0003(13)
C64 0.0279(16) 0.0264(16) 0.0195(15) -0.0008(12) -0.0008(12) -0.0008(13)
C65 0.0244(16) 0.0284(17) 0.0296(17) -0.0007(14) 0.0001(13) -0.0001(13)
C66 0.0278(17) 0.0273(17) 0.0356(18) -0.0014(14) 0.0008(14) 0.0028(14)
C67 0.0354(19) 0.0224(16) 0.0354(18) -0.0015(14) 0.0024(15) -0.0013(14)
C68 0.035(2) 0.034(2) 0.065(3) -0.0054(19) -0.0002(19) 0.0043(17)
F69 0.0484(17) 0.0627(19) 0.142(3) 0.017(2) 0.0465(19) 0.0165(15)
F70 0.0520(17) 0.0411(16) 0.144(3) -0.0322(18) 0.0039(19) 0.0135(13)
F71 0.0587(19) 0.115(3) 0.083(2) -0.005(2) -0.0180(17) 0.046(2)
B72 0.0257(17) 0.0228(17) 0.0208(16) -0.0030(13) -0.0005(13) 0.0002(14)
C73 0.0253(16) 0.0231(15) 0.0278(16) 0.0024(13) -0.0026(13) 0.0032(13)
C74 0.0276(16) 0.0240(16) 0.0273(16) -0.0001(13) -0.0017(13) 0.0027(13)
C75 0.0284(17) 0.0300(17) 0.0301(17) 0.0044(14) 0.0008(13) 0.0044(14)
C76 0.0270(17) 0.0275(17) 0.0396(19) 0.0079(15) 0.0020(14) -0.0004(14)
C77 0.0281(17) 0.0248(16) 0.0389(19) 0.0015(14) -0.0036(14) 0.0008(13)
C78 0.0268(16) 0.0269(16) 0.0284(17) -0.0017(13) 0.0006(13) 0.0015(13)
C79 0.0320(19) 0.035(2) 0.051(2) -0.0017(17) -0.0042(17) -0.0032(16)
F80 0.075(2) 0.075(2) 0.142(3) -0.055(2) 0.048(2) -0.0480(19)
F81 0.0631(19) 0.0477(17) 0.132(3) -0.0440(19) -0.0304(19) 0.0175(14)
F82 0.129(3) 0.061(2) 0.071(2) -0.0033(17) -0.048(2) -0.026(2)
C87 0.0275(16) 0.0224(15) 0.0225(15) -0.0018(12) -0.0013(12) 0.0020(13)
C88 0.0287(16) 0.0282(17) 0.0264(16) -0.0038(13) -0.0003(13) 0.0053(14)
C89 0.0354(18) 0.0307(18) 0.0272(17) -0.0026(14) 0.0066(14) 0.0089(15)
C90 0.044(2) 0.038(2) 0.0226(16) -0.0019(14) 0.0008(14) 0.0099(16)
C91 0.0370(19) 0.0346(19) 0.0256(17) -0.0030(14) -0.0040(14) 0.0052(15)
C92 0.0278(16) 0.0276(17) 0.0277(16) -0.0006(13) -0.0018(13) 0.0031(13)
C101 0.0242(15) 0.0257(16) 0.0216(15) -0.0007(12) 0.0029(12) -0.0012(12)
C102 0.0300(17) 0.0286(17) 0.0225(15) 0.0011(13) 0.0030(13) 0.0006(13)
C103 0.0324(18) 0.0260(17) 0.0293(17) 0.0022(13) 0.0047(14) 0.0025(14)
C104 0.0243(16) 0.0337(18) 0.0276(17) 0.0060(14) 0.0017(13) 0.0026(14)
C105 0.0244(16) 0.0345(18) 0.0230(16) 0.0024(13) 0.0025(12) -0.0004(14)
C106 0.0234(15) 0.0283(16) 0.0227(15) -0.0026(13) 0.0024(12) 0.0000(13)

loop_
_atom_type_symbol
_atom_type_scat_dispersion_real
_atom_type_scat_dispersion_imag
_atom_type_scat_Cromer_Mann_a1
_atom_type_scat_Cromer_Mann_b1
_atom_type_scat_Cromer_Mann_a2
_atom_type_scat_Cromer_Mann_b2
_atom_type_scat_Cromer_Mann_a3
_atom_type_scat_Cromer_Mann_b3
_atom_type_scat_Cromer_Mann_a4
_atom_type_scat_Cromer_Mann_b4
_atom_type_scat_Cromer_Mann_c
_atom_type_scat_source
C 0.0033 0.0016 2.3100 20.8439 1.0200 10.2075 1.5886 0.5687 0.8650 51.6512 0.2156 'International Tables Vol C 4.2.6.8 and 6.1.1.4'
H 0.0000 0.0000 0.4930 10.5109 0.3229 26.1257 0.1402 3.1424 0.0408 57.7998 0.0030 'International Tables Vol C 4.2.6.8 and 6.1.1.4'
O 0.0106 0.0060 3.0485 13.2771 2.2868 5.7011 1.5463 0.3239 0.8670 32.9089 0.2508 'International Tables Vol C 4.2.6.8 and 6.1.1.4'
P 0.1023 0.0942 6.4345 1.9067 4.1791 27.1570 1.7800 0.5260 1.4908 68.1645 1.1149 'International Tables Vol C 4.2.6.8 and 6.1.1.4'
B 0.0013 0.0007 2.0545 23.2185 1.3326 1.0210 1.0979 60.3498 0.7068 0.1403 -0.1932 'International Tables Vol C 4.2.6.8 and 6.1.1.4'
N 0.0061 0.0033 12.2126 0.0057 3.1322 9.8933 2.0125 28.9975 1.1663 0.5826 -11.5290 'International Tables Vol C 4.2.6.8 and 6.1.1.4'
Ru -1.2594 0.8363 19.2674 0.8085 12.9182 8.4347 4.8634 24.7997 1.5676 94.2928 5.3787 'International Tables Vol C 4.2.6.8 and 6.1.1.4'
F 0.0171 0.0103 3.5392 10.2825 2.6412 4.2944 1.5170 0.2615 1.0243 26.1476 0.2776 'International Tables Vol C 4.2.6.8 and 6.1.1.4'

loop_
_geom_angle_atom_site_label_1
_geom_angle_atom_site_label_2
_geom_angle_atom_site_label_3
_geom_angle
_geom_angle_publ_flag
F241 C240 F242 105.36(6) yes
F241 C240 F243 105.35(6) yes
F242 C240 F243 105.38(6) yes
F241 C240 C89 109.6(5) yes
F242 C240 C89 118.3(5) yes
F243 C240 C89 111.9(6) yes
F244 C240 F245 105.37(6) yes
F244 C240 F246 105.39(6) yes
F245 C240 F246 105.37(6) yes
F244 C240 C89 114.3(3) yes
F245 C240 C89 111.6(3) yes
F246 C240 C89 114.0(3) yes
F234 C230 F235 105.47(6) yes
F234 C230 F236 105.48(6) yes
F235 C230 F236 105.47(6) yes
F234 C230 C105 116.4(8) yes
F235 C230 C105 105.9(8) yes
F236 C230 C105 117.1(8) yes
F231 C230 F232 105.42(6) yes
F231 C230 F233 105.46(6) yes
F232 C230 F233 105.52(6) yes
F231 C230 C105 112.6(2) yes
F232 C230 C105 114.0(2) yes
F233 C230 C105 113.1(2) yes
F221 C220 F222 106.09(6) yes
F221 C220 F223 106.10(6) yes
F222 C220 F223 106.14(6) yes
F221 C220 C91 107.3(4) yes
F222 C220 C91 112.0(4) yes
F223 C220 C91 118.4(5) yes
F225 C220 F226 106.03(6) yes
F225 C220 F224 106.14(6) yes
F226 C220 F224 106.16(6) yes
F225 C220 C91 112.0(3) yes
F226 C220 C91 111.0(3) yes
F224 C220 C91 115.0(3) yes
F213 C210 F212 105.26(6) yes
F213 C210 F211 105.28(6) yes
F212 C210 F211 105.32(6) yes
F213 C210 C75 109.5(3) yes
F212 C210 C75 114.6(4) yes
F211 C210 C75 116.0(3) yes
F214 C210 F215 105.28(6) yes
F214 C210 F216 105.29(6) yes
F215 C210 F216 105.30(6) yes
F214 C210 C75 107.9(4) yes
F215 C210 C75 114.4(5) yes
F216 C210 C75 117.7(4) yes
F206 C200 F205 104.01(6) yes
F206 C200 F204 104.23(6) yes
F205 C200 F204 104.35(6) yes
F206 C200 C103 112.7(3) yes
F205 C200 C103 114.6(3) yes
F204 C200 C103 115.8(3) yes
F201 C200 F203 104.08(6) yes
F201 C200 F202 104.13(6) yes
F203 C200 F202 104.23(6) yes
F201 C200 C103 104.8(3) yes
F203 C200 C103 116.1(4) yes
F202 C200 C103 121.7(4) yes
P2 Ru1 P4 97.23(3) yes
P2 Ru1 C25 97.72(10) yes
P4 Ru1 C25 108.66(10) yes
P2 Ru1 C26 132.90(10) yes
P4 Ru1 C26 90.00(10) yes
C25 Ru1 C26 37.06(13) yes
P2 Ru1 C28 151.96(10) yes
P4 Ru1 C28 107.32(10) yes
C25 Ru1 C28 62.04(14) yes
C26 Ru1 C28 36.79(13) yes
P2 Ru1 C30 117.72(11) yes
P4 Ru1 C30 144.31(10) yes
C25 Ru1 C30 62.12(14) yes
C26 Ru1 C30 61.56(13) yes
C28 Ru1 C30 37.03(14) yes
P2 Ru1 C31 90.27(10) yes
P4 Ru1 C31 146.00(10) yes
C25 Ru1 C31 37.34(13) yes
C26 Ru1 C31 61.68(14) yes
C28 Ru1 C31 61.78(14) yes
P2 Ru1 B50 83.46(11) yes
P4 Ru1 B50 104.06(10) yes
C25 Ru1 B50 146.80(14) yes
C26 Ru1 B50 139.52(14) yes
C28 Ru1 B50 102.93(14) yes
P2 Ru1 H28 100.4(16) no
P4 Ru1 H28 77.5(16) no
C25 Ru1 H28 160.0(16) no
C26 Ru1 H28 126.6(16) no
C28 Ru1 H28 98.0(16) no
C30 Ru1 C31 36.94(14) yes
C30 Ru1 B50 87.81(14) yes
C31 Ru1 B50 109.74(14) yes
C30 Ru1 H28 101.4(16) no
C31 Ru1 H28 133.7(16) no
B50 Ru1 H28 30.0(16) no
Ru1 P2 C32 115.01(12) yes
Ru1 P2 C38 112.67(12) yes
C32 P2 C38 99.67(17) yes
Ru1 P2 C44 121.01(11) yes
C32 P2 C44 99.79(17) yes
C38 P2 C44 105.92(17) yes
Ru1 P4 C6 117.38(11) yes
Ru1 P4 C12 119.97(12) yes
C6 P4 C12 105.18(15) yes
Ru1 P4 C18 110.26(11) yes
C6 P4 C18 102.63(16) yes
C12 P4 C18 98.54(16) yes
P4 C6 C7 123.6(3) yes
P4 C6 C11 117.9(3) yes
C7 C6 C11 118.5(3) yes
C6 C7 C8 119.8(3) yes
C6 C7 H71 119.2 no
C8 C7 H71 121.1 no
C7 C8 C9 121.0(3) yes
C7 C8 H81 119.1 no
C9 C8 H81 119.9 no
C8 C9 C10 119.8(3) yes
C8 C9 H91 120.2 no
C10 C9 H91 120.0 no
C9 C10 C11 119.8(4) yes
C9 C10 H101 120.6 no
C11 C10 H101 119.7 no
C6 C11 C10 121.1(3) yes
C6 C11 H111 119.0 no
C10 C11 H111 119.9 no
P4 C12 C13 122.7(3) yes
P4 C12 C17 118.4(3) yes
C13 C12 C17 118.9(3) yes
C12 C13 C14 120.1(4) yes
C12 C13 H131 119.9 no
C14 C13 H131 120.0 no
C13 C14 C15 120.6(4) yes
C13 C14 H141 119.2 no
C15 C14 H141 120.2 no
C14 C15 C16 119.8(4) yes
C14 C15 H151 119.8 no
C16 C15 H151 120.4 no
C15 C16 C17 119.9(4) yes
C15 C16 H161 120.0 no
C17 C16 H161 120.1 no
C12 C17 C16 120.7(4) yes
C12 C17 H171 119.0 no
C16 C17 H171 120.2 no
P4 C18 C19 117.4(3) yes
P4 C18 C23 123.6(3) yes
C19 C18 C23 118.9(4) yes
C18 C19 C20 120.6(4) yes
C18 C19 H191 119.0 no
C20 C19 H191 120.4 no
C19 C20 C21 120.4(4) yes
C19 C20 H201 120.4 no
C21 C20 H201 119.2 no
C20 C21 C22 119.9(4) yes
C20 C21 H211 120.6 no
C22 C21 H211 119.5 no
C21 C22 C23 120.8(4) yes
C21 C22 H221 120.6 no
C23 C22 H221 118.6 no
C22 C23 C18 119.5(4) yes
C22 C23 H231 120.5 no
C18 C23 H231 120.0 no
Ru1 C25 C26 71.8(2) yes
Ru1 C25 C31 71.35(19) yes
C26 C25 C31 107.1(3) yes
Ru1 C25 H251 124.0 no
C26 C25 H251 126.3 no
C31 C25 H251 126.5 no
Ru1 C26 C25 71.10(19) yes
Ru1 C26 C28 71.62(19) yes
C25 C26 C28 108.7(3) yes
Ru1 C26 H261 123.7 no
C25 C26 H261 125.5 no
C28 C26 H261 125.8 no
Ru1 C28 C26 71.59(19) yes
Ru1 C28 C30 71.21(19) yes
C26 C28 C30 107.7(3) yes
Ru1 C28 H281 124.1 no
C26 C28 H281 125.9 no
C30 C28 H281 126.3 no
Ru1 C30 C28 71.76(19) yes
Ru1 C30 C31 71.44(19) yes
C28 C30 C31 108.2(3) yes
Ru1 C30 H301 124.9 no
C28 C30 H301 126.1 no
C31 C30 H301 125.7 no
Ru1 C31 C25 71.31(19) yes
Ru1 C31 C30 71.6(2) yes
C25 C31 C30 108.2(3) yes
Ru1 C31 H311 124.0 no
C25 C31 H311 126.0 no
C30 C31 H311 125.7 no
P2 C32 C33 123.4(3) yes
P2 C32 C37 118.0(3) yes
C33 C32 C37 118.5(3) yes
C32 C33 C34 120.4(4) yes
C32 C33 H331 119.6 no
C34 C33 H331 120.0 no
C33 C34 C35 120.6(4) yes
C33 C34 H341 119.7 no
C35 C34 H341 119.6 no
C34 C35 C36 119.5(4) yes
C34 C35 H351 119.7 no
C36 C35 H351 120.8 no
C35 C36 C37 120.4(4) yes
C35 C36 H361 120.1 no
C37 C36 H361 119.5 no
C32 C37 C36 120.5(4) yes
C32 C37 H371 119.5 no
C36 C37 H371 120.0 no
P2 C38 C39 124.7(3) yes
P2 C38 C43 117.6(3) yes
C39 C38 C43 117.7(4) yes
C38 C39 C40 120.6(6) yes
C38 C39 H391 119.9 no
C40 C39 H391 119.5 no
C39 C40 C41 119.9(6) yes
C39 C40 H401 119.3 no
C41 C40 H401 120.8 no
C40 C41 C42 119.1(5) yes
C40 C41 H411 120.2 no
C42 C41 H411 120.7 no
C41 C42 C43 121.3(6) yes
C41 C42 H421 119.6 no
C43 C42 H421 119.1 no
C38 C43 C42 121.3(6) yes
C38 C43 H431 118.9 no
C42 C43 H431 119.8 no
P2 C44 C45 121.5(3) yes
P2 C44 C49 120.3(3) yes
C45 C44 C49 118.0(4) yes
C44 C45 C46 121.4(4) yes
C44 C45 H451 118.4 no
C46 C45 H451 120.2 no
C45 C46 C47 120.1(5) yes
C45 C46 H461 119.1 no
C47 C46 H461 120.8 no
C46 C47 C48 119.6(4) yes
C46 C47 H471 120.3 no
C48 C47 H471 120.1 no
C47 C48 C49 120.9(5) yes
C47 C48 H481 119.9 no
C49 C48 H481 119.3 no
C48 C49 C44 120.1(5) yes
C48 C49 H491 120.2 no
C44 C49 H491 119.7 no
Ru1 B50 N51 131.4(3) yes
Ru1 B50 H501 111(2) no
N51 B50 H501 116(2) no
Ru1 B50 H28 44(2) no
N51 B50 H28 108(2) no
H501 B50 H28 127(3) no
B50 N51 C52 120.2(3) yes
B50 N51 C55 123.9(3) yes
C52 N51 C55 115.6(3) yes
N51 C52 C53 111.5(3) yes
N51 C52 C54 110.7(3) yes
C53 C52 C54 112.2(4) yes
N51 C52 H521 107.9 no
C53 C52 H521 107.2 no
C54 C52 H521 107.1 no
C52 C53 H532 110.4 no
C52 C53 H531 109.6 no
H532 C53 H531 108.4 no
C52 C53 H533 110.0 no
H532 C53 H533 109.6 no
H531 C53 H533 108.8 no
C52 C54 H543 110.2 no
C52 C54 H542 109.9 no
H543 C54 H542 109.2 no
C52 C54 H541 109.8 no
H543 C54 H541 109.4 no
H542 C54 H541 108.2 no
N51 C55 C56 112.4(4) yes
N51 C55 C57 111.8(4) yes
C56 C55 C57 112.6(4) yes
N51 C55 H551 105.1 no
C56 C55 H551 107.5 no
C57 C55 H551 106.9 no
C55 C56 H562 110.1 no
C55 C56 H561 109.9 no
H562 C56 H561 108.7 no
C55 C56 H563 110.9 no
H562 C56 H563 110.0 no
H561 C56 H563 107.2 no
C55 C57 H571 110.6 no
C55 C57 H573 110.5 no
H571 C57 H573 109.9 no
C55 C57 H572 109.7 no
H571 C57 H572 108.0 no
H573 C57 H572 108.1 no
F58 C59 F60 106.6(3) yes
F58 C59 F61 106.2(3) yes
F60 C59 F61 105.1(3) yes
F58 C59 C62 113.4(3) yes
F60 C59 C62 113.2(3) yes
F61 C59 C62 111.6(3) yes
C59 C62 C63 119.5(3) yes
C59 C62 C67 119.5(3) yes
C63 C62 C67 121.0(3) yes
C62 C63 C64 121.9(3) yes
C62 C63 H631 118.9 no
C64 C63 H631 119.1 no
C63 C64 C65 115.6(3) yes
C63 C64 B72 120.9(3) yes
C65 C64 B72 123.1(3) yes
C64 C65 C66 122.7(3) yes
C64 C65 H651 118.4 no
C66 C65 H651 118.9 no
C65 C66 C67 120.7(3) yes
C65 C66 C68 119.4(3) yes
C67 C66 C68 119.9(3) yes
C62 C67 C66 118.1(3) yes
C62 C67 H671 120.7 no
C66 C67 H671 121.3 no
C66 C68 F69 112.5(4) yes
C66 C68 F70 113.4(4) yes
F69 C68 F70 105.4(4) yes
C66 C68 F71 112.4(4) yes
F69 C68 F71 105.3(4) yes
F70 C68 F71 107.1(4) yes
C64 B72 C73 112.8(3) yes
C64 B72 C87 102.8(3) yes
C73 B72 C87 113.1(3) yes
C64 B72 C101 113.6(3) yes
C73 B72 C101 102.2(3) yes
C87 B72 C101 112.8(3) yes
B72 C73 C74 120.6(3) yes
B72 C73 C78 123.1(3) yes
C74 C73 C78 115.9(3) yes
C73 C74 C75 121.9(3) yes
C73 C74 H741 120.0 no
C75 C74 H741 118.1 no
C210 C75 C74 120.5(3) yes
C210 C75 C76 118.9(3) yes
C74 C75 C76 120.6(3) yes
C75 C76 C77 118.7(3) yes
C75 C76 H761 120.5 no
C77 C76 H761 120.8 no
C76 C77 C78 120.4(3) yes
C76 C77 C79 120.7(3) yes
C78 C77 C79 118.9(3) yes
C77 C78 C73 122.5(3) yes
C77 C78 H781 118.5 no
C73 C78 H781 118.9 no
C77 C79 F80 114.2(4) yes
C77 C79 F81 113.3(3) yes
F80 C79 F81 107.6(4) yes
C77 C79 F82 112.6(3) yes
F80 C79 F82 104.2(4) yes
F81 C79 F82 104.1(4) yes
B72 C87 C88 122.4(3) yes
B72 C87 C92 121.3(3) yes
C88 C87 C92 115.7(3) yes
C87 C88 C89 122.5(3) yes
C87 C88 H881 120.1 no
C89 C88 H881 117.4 no
C240 C89 C88 120.0(3) yes
C240 C89 C90 119.4(3) yes
C88 C89 C90 120.6(3) yes
C89 C90 C91 118.3(3) yes
C89 C90 H901 120.2 no
C91 C90 H901 121.4 no
C220 C91 C90 120.6(3) yes
C220 C91 C92 118.4(3) yes
C90 C91 C92 121.0(3) yes
C87 C92 C91 121.9(3) yes
C87 C92 H921 119.3 no
C91 C92 H921 118.9 no
B72 C101 C102 120.7(3) yes
B72 C101 C106 122.7(3) yes
C102 C101 C106 115.7(3) yes
C101 C102 C103 122.6(3) yes
C101 C102 H1021 118.5 no
C103 C102 H1021 118.9 no
C200 C103 C102 119.8(3) yes
C200 C103 C104 119.5(3) yes
C102 C103 C104 120.6(3) yes
C103 C104 C105 118.2(3) yes
C103 C104 H1041 121.2 no
C105 C104 H1041 120.5 no
C230 C105 C104 118.1(3) yes
C230 C105 C106 120.9(3) yes
C104 C105 C106 121.0(3) yes
C101 C106 C105 121.8(3) yes
C101 C106 H1061 119.2 no
C105 C106 H1061 119.0 no
B50 H28 Ru1 106(3) no

loop_
_geom_bond_atom_site_label_1
_geom_bond_atom_site_label_2
_geom_bond_distance
_geom_bond_publ_flag
C240 F241 1.349(6) yes
C240 F242 1.335(6) yes
C240 F243 1.344(6) yes
C240 C89 1.483(4) yes
C240 F244 1.338(4) yes
C240 F245 1.352(4) yes
C240 F246 1.343(4) yes
C240 C89 1.483(4) yes
C230 F234 1.321(6) yes
C230 F235 1.332(6) yes
C230 F236 1.322(6) yes
C230 C105 1.494(4) yes
C230 F231 1.334(3) yes
C230 F232 1.335(3) yes
C230 F233 1.328(3) yes
C230 C105 1.494(4) yes
F221 C220 1.345(5) yes
F222 C220 1.330(6) yes
F223 C220 1.308(5) yes
F224 C220 1.326(4) yes
F225 C220 1.335(5) yes
F226 C220 1.335(5) yes
C220 C91 1.493(4) yes
C220 C91 1.493(4) yes
F211 C210 1.330(5) yes
F212 C210 1.333(5) yes
F213 C210 1.357(5) yes
F214 C210 1.355(5) yes
F215 C210 1.337(5) yes
F216 C210 1.327(5) yes
C210 C75 1.485(4) yes
C210 C75 1.485(4) yes
F201 C200 1.391(5) yes
F202 C200 1.275(5) yes
F203 C200 1.320(5) yes
F204 C200 1.298(4) yes
F205 C200 1.323(4) yes
F206 C200 1.367(4) yes
C200 C103 1.483(4) yes
C200 C103 1.483(4) yes
Ru1 P2 2.3378(9) yes
Ru1 P4 2.3339(9) yes
Ru1 C25 2.226(3) yes
Ru1 C26 2.236(3) yes
Ru1 C28 2.236(3) yes
Ru1 C30 2.229(3) yes
Ru1 C31 2.227(3) yes
Ru1 B50 2.353(4) yes
Ru1 H28 1.70(5) no
P2 C32 1.842(4) yes
P2 C38 1.842(4) yes
P2 C44 1.841(4) yes
P4 C6 1.822(3) yes
P4 C12 1.841(3) yes
P4 C18 1.834(4) yes
C6 C7 1.401(4) yes
C6 C11 1.399(5) yes
C7 C8 1.391(5) yes
C7 H71 0.962 no
C8 C9 1.380(5) yes
C8 H81 0.963 no
C9 C10 1.386(5) yes
C9 H91 0.955 no
C10 C11 1.386(5) yes
C10 H101 0.964 no
C11 H111 0.950 no
C12 C13 1.389(5) yes
C12 C17 1.399(5) yes
C13 C14 1.399(5) yes
C13 H131 0.957 no
C14 C15 1.375(6) yes
C14 H141 0.965 no
C15 C16 1.390(6) yes
C15 H151 0.950 no
C16 C17 1.389(5) yes
C16 H161 0.950 no
C17 H171 0.964 no
C18 C19 1.397(5) yes
C18 C23 1.395(5) yes
C19 C20 1.383(5) yes
C19 H191 0.961 no
C20 C21 1.372(7) yes
C20 H201 0.957 no
C21 C22 1.376(7) yes
C21 H211 0.960 no
C22 C23 1.395(6) yes
C22 H221 0.961 no
C23 H231 0.956 no
C25 C26 1.418(5) yes
C25 C31 1.426(5) yes
C25 H251 1.000 no
C26 C28 1.411(5) yes
C26 H261 0.996 no
C28 C30 1.418(5) yes
C28 H281 0.984 no
C30 C31 1.412(5) yes
C30 H301 0.990 no
C31 H311 0.997 no
C32 C33 1.384(5) yes
C32 C37 1.398(5) yes
C33 C34 1.396(5) yes
C33 H331 0.955 no
C34 C35 1.373(6) yes
C34 H341 0.957 no
C35 C36 1.380(6) yes
C35 H351 0.968 no
C36 C37 1.386(6) yes
C36 H361 0.953 no
C37 H371 0.961 no
C38 C39 1.380(6) yes
C38 C43 1.377(6) yes
C39 C40 1.402(7) yes
C39 H391 0.968 no
C40 C41 1.377(11) yes
C40 H401 0.969 no
C41 C42 1.349(11) yes
C41 H411 0.943 no
C42 C43 1.374(7) yes
C42 H421 0.958 no
C43 H431 0.971 no
C44 C45 1.382(5) yes
C44 C49 1.386(6) yes
C45 C46 1.389(6) yes
C45 H451 0.971 no
C46 C47 1.358(7) yes
C46 H461 0.971 no
C47 C48 1.373(8) yes
C47 H471 0.952 no
C48 C49 1.389(6) yes
C48 H481 0.956 no
C49 H491 0.963 no
B50 N51 1.385(5) yes
B50 H501 1.07(5) no
B50 H28 1.22(5) no
N51 C52 1.497(4) yes
N51 C55 1.480(5) yes
C52 C53 1.518(6) yes
C52 C54 1.524(6) yes
C52 H521 1.000 no
C53 H532 0.969 no
C53 H531 0.970 no
C53 H533 0.976 no
C54 H543 0.963 no
C54 H542 0.978 no
C54 H541 0.984 no
C55 C56 1.522(6) yes
C55 C57 1.518(6) yes
C55 H551 0.999 no
C56 H562 0.973 no
C56 H561 0.994 no
C56 H563 0.975 no
C57 H571 0.972 no
C57 H573 0.971 no
C57 H572 0.981 no
F58 C59 1.334(4) yes
C59 F60 1.339(5) yes
C59 F61 1.349(4) yes
C59 C62 1.493(5) yes
C62 C63 1.396(5) yes
C62 C67 1.388(5) yes
C63 C64 1.406(5) yes
C63 H631 0.943 no
C64 C65 1.398(5) yes
C64 B72 1.641(5) yes
C65 C66 1.393(5) yes
C65 H651 0.958 no
C66 C67 1.385(5) yes
C66 C68 1.498(5) yes
C67 H671 0.951 no
C68 F69 1.328(5) yes
C68 F70 1.322(5) yes
C68 F71 1.321(6) yes
B72 C73 1.639(5) yes
B72 C87 1.645(5) yes
B72 C101 1.633(5) yes
C73 C74 1.410(5) yes
C73 C78 1.390(5) yes
C74 C75 1.393(5) yes
C74 H741 0.957 no
C75 C76 1.386(5) yes
C76 C77 1.381(5) yes
C76 H761 0.958 no
C77 C78 1.398(5) yes
C77 C79 1.490(5) yes
C78 H781 0.953 no
C79 F80 1.318(5) yes
C79 F81 1.306(5) yes
C79 F82 1.333(5) yes
C87 C88 1.400(5) yes
C87 C92 1.408(4) yes
C88 C89 1.393(5) yes
C88 H881 0.956 no
C89 C90 1.388(5) yes
C90 C91 1.383(5) yes
C90 H901 0.952 no
C91 C92 1.397(5) yes
C92 H921 0.958 no
C101 C102 1.398(5) yes
C101 C106 1.406(4) yes
C102 C103 1.390(5) yes
C102 H1021 0.955 no
C103 C104 1.386(5) yes
C104 C105 1.386(5) yes
C104 H1041 0.951 no
C105 C106 1.396(5) yes
C106 H1061 0.952 no

loop_
_geom_hbond_atom_site_label_D
_geom_hbond_atom_site_label_H
_geom_hbond_atom_site_label_A
_geom_hbond_angle_DHA
_geom_hbond_distance_DH
_geom_hbond_distance_HA
_geom_hbond_distance_DA
_geom_hbond_publ_flag
C39 H391 C45 131.58 0.968 2.527 3.252(6) yes
